data_7063834
loop_
_publ_author_name
'Frank, Inga V.'
'Shakirova, Albina R.'
'Peregudov, Alexander S.'
'Dolgushin, Fedor M.'
'Shchegolikhina, Olga I.'
'Anisimov, Anton A.'

_publ_section_title
;
 Synthesis and structure of new vinylcoppersiloxanes and stereoregular
 organocyclosilsesquioxanes based on them
;
_journal_issue 26
_journal_name_full 'New Journal of Chemistry'
_journal_page_first 11273
_journal_page_last 11284
_journal_paper_doi 10.1039/D5NJ01899D
_journal_volume 49
_journal_year 2025
_chemical_formula_moiety 'C36 H40 Cu3 N4 O15 Si8, 3(C3 H7 N O)'
_chemical_formula_sum 'C45 H61 Cu3 N7 O18 Si8'
_chemical_formula_weight 1403.34
_space_group_crystal_system triclinic
_space_group_IT_number 2
_space_group_name_Hall '-P 1'
_space_group_name_H-M_alt 'P -1'
_atom_sites_solution_hydrogens mixed
_atom_sites_solution_primary direct
_audit_creation_method SHELXL-2018/3
_audit_update_record
;
2025-05-27 deposited with the CCDC.	2025-05-30 downloaded from the CCDC.
;
_cell_angle_alpha 94.676(3)
_cell_angle_beta 102.9105(18)
_cell_angle_gamma 108.3849(17)
_cell_formula_units_Z 2
_cell_length_a 10.6940(8)
_cell_length_b 15.0909(14)
_cell_length_c 20.5432(16)
_cell_measurement_reflns_used 2140
_cell_measurement_temperature 120(2)
_cell_measurement_theta_max 22.14
_cell_measurement_theta_min 2.18
_cell_volume 3024.9(4)
_computing_cell_refinement 'Bruker SAINT'
_computing_data_collection 'Bruker APEX2'
_computing_data_reduction 'Bruker SAINT'
_computing_molecular_graphics 'Bruker SHELXTL'
_computing_publication_material 'Bruker SHELXTL'
_computing_structure_refinement 'SHELXL-2018/3 (Sheldrick, 2018)'
_computing_structure_solution 'SHELXS-97 (Sheldrick 2008)'
_diffrn_ambient_temperature 120(2)
_diffrn_measured_fraction_theta_full 1.000
_diffrn_measured_fraction_theta_max 1.000
_diffrn_measurement_device_type 'Bruker APEX-II CCD'
_diffrn_measurement_method '\f and \w scans'
_diffrn_radiation_type MoK\a
_diffrn_radiation_wavelength 0.71073
_diffrn_reflns_av_R_equivalents 0.0985
_diffrn_reflns_av_unetI/netI 0.1386
_diffrn_reflns_Laue_measured_fraction_full 1.000
_diffrn_reflns_Laue_measured_fraction_max 1.000
_diffrn_reflns_limit_h_max 13
_diffrn_reflns_limit_h_min -13
_diffrn_reflns_limit_k_max 18
_diffrn_reflns_limit_k_min -18
_diffrn_reflns_limit_l_max 25
_diffrn_reflns_limit_l_min -25
_diffrn_reflns_number 29367
_diffrn_reflns_point_group_measured_fraction_full 1.000
_diffrn_reflns_point_group_measured_fraction_max 1.000
_diffrn_reflns_theta_full 25.242
_diffrn_reflns_theta_max 26.000
_diffrn_reflns_theta_min 1.629
_exptl_absorpt_coefficient_mu 1.276
_exptl_absorpt_correction_T_max 0.951
_exptl_absorpt_correction_T_min 0.827
_exptl_absorpt_correction_type multi-scan
_exptl_absorpt_process_details SADABS
_exptl_crystal_colour blue
_exptl_crystal_density_diffrn 1.541
_exptl_crystal_description plate
_exptl_crystal_F_000 1446
_exptl_crystal_size_max 0.260
_exptl_crystal_size_mid 0.120
_exptl_crystal_size_min 0.040
_refine_diff_density_max 0.779
_refine_diff_density_min -0.582
_refine_diff_density_rms 0.099
_refine_ls_extinction_method none
_refine_ls_goodness_of_fit_ref 0.984
_refine_ls_hydrogen_treatment constr
_refine_ls_matrix_type full
_refine_ls_number_parameters 702
_refine_ls_number_reflns 11876
_refine_ls_number_restraints 13
_refine_ls_restrained_S_all 0.983
_refine_ls_R_factor_all 0.1439
_refine_ls_R_factor_gt 0.0608
_refine_ls_shift/su_max 0.000
_refine_ls_shift/su_mean 0.000
_refine_ls_structure_factor_coef Fsqd
_refine_ls_weighting_details 'w=1/[\s^2^(Fo^2^)+(0.0676P)^2^] where P=(Fo^2^+2Fc^2^)/3'
_refine_ls_weighting_scheme calc
_refine_ls_wR_factor_gt 0.1305
_refine_ls_wR_factor_ref 0.1698
_reflns_Friedel_coverage 0.000
_reflns_number_gt 5937
_reflns_number_total 11876
_reflns_threshold_expression 'I > 2\s(I)'
_cod_data_source_file d5nj01899d2.cif
_cod_data_source_block aa_sq
_cod_depositor_comments 'Adding full bibliography for 7063833--7063836.cif.'
_cod_database_code 7063834
_shelx_shelxl_version_number 2018/3
_shelx_space_group_comment
; 
The symmetry employed for this shelxl refinement is uniquely defined 
by the following loop, which should always be used as a source of 
symmetry information in preference to the above space-group names. 
They are only intended as comments. 
;
_shelx_estimated_absorpt_t_min 0.733
_shelx_estimated_absorpt_t_max 0.951

loop_
_space_group_symop_operation_xyz
'x, y, z'
'-x, -y, -z'

loop_
_atom_site_label
_atom_site_type_symbol
_atom_site_fract_x
_atom_site_fract_y
_atom_site_fract_z
_atom_site_U_iso_or_equiv
_atom_site_adp_type
_atom_site_occupancy
_atom_site_site_symmetry_order
_atom_site_calc_flag
_atom_site_refinement_flags_posn
_atom_site_refinement_flags_adp
_atom_site_refinement_flags_occupancy
_atom_site_disorder_assembly
_atom_site_disorder_group
Cu1 Cu 0.64048(8) 0.80830(6) 0.25630(4) 0.0302(2) Uani 1 1 d . . . . .
Cu2 Cu 0.65666(7) 0.77275(6) 0.11086(4) 0.0328(2) Uani 1 1 d . . . . .
Cu3 Cu 0.72102(8) 0.88130(6) 0.40793(4) 0.0360(2) Uani 1 1 d . . . . .
Si1 Si 0.2871(2) 0.73295(14) 0.29595(10) 0.0392(5) Uani 1 1 d . . . . .
Si2 Si 0.29585(19) 0.60156(15) 0.17373(10) 0.0402(5) Uani 1 1 d . . . . .
Si3 Si 0.33739(19) 0.71452(16) 0.05800(10) 0.0431(6) Uani 1 1 d . . . . .
Si4 Si 0.48583(19) 0.90112(15) 0.14434(9) 0.0357(5) Uani 1 1 d . . . . .
Si5 Si 0.47174(18) 0.92961(13) 0.28771(9) 0.0307(4) Uani 1 1 d . . . . .
Si6 Si 0.4802(2) 0.71227(15) 0.42637(11) 0.0461(6) Uani 1 1 d . . . . .
Si7 Si 0.6708(2) 0.66363(14) 0.35945(10) 0.0403(5) Uani 1 1 d . . . . .
Si8 Si 0.58803(19) 0.59878(13) 0.21005(10) 0.0352(5) Uani 1 1 d . . . . .
O1 O 0.3399(4) 0.6883(3) 0.2371(2) 0.0421(12) Uani 1 1 d . . . . .
O2 O 0.2615(4) 0.6392(4) 0.1037(2) 0.0458(13) Uani 1 1 d . . . . .
O3 O 0.3525(4) 0.8203(4) 0.0924(2) 0.0499(14) Uani 1 1 d . . . . .
O4 O 0.4354(4) 0.9384(3) 0.2075(2) 0.0355(11) Uani 1 1 d . . . . .
O5 O 0.3414(4) 0.8467(3) 0.3001(2) 0.0371(11) Uani 1 1 d . . . . .
O6 O 0.3434(5) 0.7020(3) 0.3665(2) 0.0451(13) Uani 1 1 d . . . . .
O7 O 0.5507(6) 0.6407(4) 0.3980(3) 0.0654(17) Uani 1 1 d . . . . .
O8 O 0.6188(5) 0.5887(3) 0.2897(2) 0.0426(12) Uani 1 1 d . . . . .
O9 O 0.4218(4) 0.5619(3) 0.1796(2) 0.0411(12) Uani 1 1 d . . . . .
O10 O 0.4789(4) 0.7059(3) 0.0535(2) 0.0438(13) Uani 1 1 d . . . . .
O11 O 0.6032(4) 0.8569(3) 0.1706(2) 0.0303(10) Uani 1 1 d . . . . .
O12 O 0.6088(4) 0.9058(3) 0.3087(2) 0.0315(10) Uani 1 1 d . . . . .
O13 O 0.5822(5) 0.8170(3) 0.4479(2) 0.0450(13) Uani 1 1 d . . . . .
O14 O 0.7084(4) 0.7703(3) 0.3436(2) 0.0338(11) Uani 1 1 d . . . . .
O15 O 0.6604(4) 0.7063(3) 0.2030(2) 0.0333(11) Uani 1 1 d . . . . .
N1 N 0.7356(5) 0.6948(4) 0.0595(3) 0.0334(13) Uani 1 1 d . . . . .
N2 N 0.8555(5) 0.8559(4) 0.1397(2) 0.0308(13) Uani 1 1 d . . . . .
N3 N 0.9045(5) 0.9586(4) 0.3969(3) 0.0358(14) Uani 1 1 d . . . . .
N4 N 0.7564(5) 1.0036(4) 0.4672(3) 0.0367(14) Uani 1 1 d . . . . .
C1 C 0.1000(7) 0.6879(5) 0.2768(4) 0.054(2) Uani 1 1 d D . . . .
H1 H 0.055570 0.623150 0.278531 0.064 Uiso 1 1 calc R U . . .
C2 C 0.0236(8) 0.7412(6) 0.2608(4) 0.060(2) Uani 1 1 d D . . . .
H2A H 0.065457 0.806238 0.258766 0.072 Uiso 1 1 calc R U . . .
H2B H -0.073028 0.714394 0.251356 0.072 Uiso 1 1 calc R U . . .
C3 C 0.1424(8) 0.5066(6) 0.1762(4) 0.061(2) Uani 1 1 d D . . . .
H3 H 0.057361 0.516429 0.163448 0.073 Uiso 1 1 calc R U . . .
C4 C 0.1424(12) 0.4243(7) 0.1947(6) 0.133(5) Uani 1 1 d D . . . .
H4A H 0.225848 0.412407 0.207727 0.159 Uiso 1 1 calc R U . . .
H4B H 0.058937 0.377348 0.195000 0.159 Uiso 1 1 calc R U . . .
C5 C 0.2150(6) 0.6877(6) -0.0264(3) 0.048(2) Uani 1 1 d D . . . .
H5A H 0.185099 0.626505 -0.050213 0.058 Uiso 0.864(11) 1 d R U P A 1
H5B H 0.127239 0.693685 -0.029293 0.058 Uiso 0.136(11) 1 d R U P A 2
C6 C 0.1679(9) 0.7507(7) -0.0552(5) 0.066(3) Uani 0.864(11) 1 d D . P A 1
H6A H 0.197097 0.813902 -0.032120 0.079 Uiso 0.864(11) 1 calc R U P A 1
H6B H 0.105080 0.732628 -0.098709 0.079 Uiso 0.864(11) 1 calc R U P A 1
C6' C 0.243(5) 0.671(4) -0.0853(14) 0.066(3) Uani 0.136(11) 1 d D . P A 2
H6'A H 0.331495 0.672228 -0.086182 0.079 Uiso 0.136(11) 1 calc R U P A 2
H6'B H 0.173226 0.657739 -0.126411 0.079 Uiso 0.136(11) 1 calc R U P A 2
C7 C 0.5399(10) 0.9971(6) 0.0989(5) 0.073(3) Uani 1 1 d D . . . .
H7A H 0.560889 0.983480 0.058566 0.087 Uiso 0.566(11) 1 d R U P B 1
H7B H 0.479620 1.032930 0.091136 0.087 Uiso 0.434(11) 1 d R U P B 2
C8 C 0.5497(17) 1.0862(7) 0.1171(9) 0.090(5) Uani 0.566(11) 1 d D . P B 1
H8A H 0.527108 1.103635 0.157260 0.108 Uiso 0.566(11) 1 calc R U P B 1
H8B H 0.579360 1.132444 0.089885 0.108 Uiso 0.566(11) 1 calc R U P B 1
C8' C 0.6490(16) 1.0349(16) 0.0765(11) 0.090(5) Uani 0.434(11) 1 d D . P B 2
H8'A H 0.721018 1.009715 0.083869 0.108 Uiso 0.434(11) 1 calc R U P B 2
H8'B H 0.655063 1.087169 0.052972 0.108 Uiso 0.434(11) 1 calc R U P B 2
C9 C 0.4827(7) 1.0406(5) 0.3354(4) 0.047(2) Uani 1 1 d D . . . .
H9A H 0.508399 1.046005 0.382316 0.056 Uiso 0.779(11) 1 d R U P C 1
H9B H 0.396689 1.041955 0.341245 0.056 Uiso 0.221(11) 1 d R U P C 2
C10 C 0.4573(11) 1.1140(6) 0.3113(5) 0.063(3) Uani 0.779(11) 1 d D . P C 1
H10A H 0.429660 1.112290 0.263838 0.075 Uiso 0.779(11) 1 calc R U P C 1
H10B H 0.466765 1.168199 0.341608 0.075 Uiso 0.779(11) 1 calc R U P C 1
C10' C 0.585(3) 1.1213(14) 0.3623(18) 0.063(3) Uani 0.221(11) 1 d D . P C 2
H10C H 0.674370 1.128371 0.358055 0.075 Uiso 0.221(11) 1 calc R U P C 2
H10D H 0.569339 1.171888 0.385784 0.075 Uiso 0.221(11) 1 calc R U P C 2
C11 C 0.4239(9) 0.6689(6) 0.5003(5) 0.082(2) Uani 1 1 d D . . . .
H11 H 0.490597 0.685720 0.542614 0.099 Uiso 1 1 calc R U . . .
C12 C 0.2974(9) 0.6161(6) 0.4987(5) 0.082(2) Uani 1 1 d D . . . .
H12A H 0.227816 0.597823 0.457297 0.099 Uiso 1 1 calc R U . . .
H12B H 0.276445 0.596564 0.538971 0.099 Uiso 1 1 calc R U . . .
C13 C 0.8179(9) 0.6425(5) 0.4119(4) 0.062(2) Uani 1 1 d D . . . .
H13 H 0.898674 0.655500 0.395982 0.075 Uiso 0.765(12) 1 d R U P D 1
H13A H 0.857356 0.687860 0.452982 0.075 Uiso 0.235(12) 1 d R U P D 2
C14 C 0.8233(16) 0.6112(8) 0.4708(5) 0.100(5) Uani 0.765(12) 1 d D . P D 1
H14A H 0.746301 0.597807 0.488882 0.120 Uiso 0.765(12) 1 calc R U P D 1
H14B H 0.904223 0.602301 0.494672 0.120 Uiso 0.765(12) 1 calc R U P D 1
C14' C 0.887(3) 0.583(2) 0.409(2) 0.100(5) Uani 0.235(12) 1 d D . P D 2
H14C H 0.859345 0.535191 0.370739 0.120 Uiso 0.235(12) 1 calc R U P D 2
H14D H 0.962749 0.588882 0.445429 0.120 Uiso 0.235(12) 1 calc R U P D 2
C15 C 0.6491(7) 0.5153(5) 0.1657(4) 0.052(2) Uani 1 1 d D . . . .
H15 H 0.742133 0.533440 0.168916 0.063 Uiso 0.638(10) 1 d R U P E 1
H15A H 0.620864 0.498200 0.117336 0.063 Uiso 0.362(10) 1 d R U P E 2
C16 C 0.5684(11) 0.4312(6) 0.1301(6) 0.062(3) Uani 0.638(10) 1 d D . P E 1
H16A H 0.473004 0.410603 0.126113 0.075 Uiso 0.638(10) 1 calc R U P E 1
H16B H 0.606094 0.391678 0.108512 0.075 Uiso 0.638(10) 1 calc R U P E 1
C16' C 0.7397(17) 0.4831(13) 0.2023(9) 0.062(3) Uani 0.362(10) 1 d D . P E 2
H16C H 0.771613 0.502951 0.249913 0.075 Uiso 0.362(10) 1 calc R U P E 2
H16D H 0.772544 0.440325 0.180711 0.075 Uiso 0.362(10) 1 calc R U P E 2
C17 C 0.6629(7) 0.6116(5) 0.0202(3) 0.0405(18) Uani 1 1 d . . . . .
H17 H 0.566096 0.590321 0.010558 0.049 Uiso 1 1 calc R U . . .
C18 C 0.7247(8) 0.5553(6) -0.0071(4) 0.055(2) Uani 1 1 d . . . . .
H18 H 0.671139 0.497269 -0.036476 0.066 Uiso 1 1 calc R U . . .
C19 C 0.8637(7) 0.5845(6) 0.0090(4) 0.050(2) Uani 1 1 d . . . . .
H19 H 0.908125 0.546425 -0.008723 0.060 Uiso 1 1 calc R U . . .
C20 C 0.9389(7) 0.6687(5) 0.0506(4) 0.047(2) Uani 1 1 d . . . . .
H20 H 1.035831 0.688331 0.062977 0.056 Uiso 1 1 calc R U . . .
C21 C 0.8741(6) 0.7257(5) 0.0750(3) 0.0349(17) Uani 1 1 d . . . . .
C22 C 0.9400(6) 0.8204(5) 0.1163(3) 0.0323(16) Uani 1 1 d . . . . .
C23 C 1.0782(7) 0.8712(5) 0.1287(4) 0.0421(18) Uani 1 1 d . . . . .
H23 H 1.135977 0.844365 0.111567 0.051 Uiso 1 1 calc R U . . .
C24 C 1.1304(7) 0.9601(5) 0.1659(3) 0.0419(18) Uani 1 1 d . . . . .
H24 H 1.224867 0.995852 0.174799 0.050 Uiso 1 1 calc R U . . .
C25 C 1.0433(7) 0.9979(5) 0.1908(3) 0.0407(18) Uani 1 1 d . . . . .
H25 H 1.077080 1.059404 0.217088 0.049 Uiso 1 1 calc R U . . .
C26 C 0.9068(7) 0.9434(5) 0.1760(3) 0.0389(17) Uani 1 1 d . . . . .
H26 H 0.846741 0.968767 0.192306 0.047 Uiso 1 1 calc R U . . .
C27 C 0.9822(7) 0.9270(5) 0.3636(3) 0.0422(18) Uani 1 1 d . . . . .
H27 H 0.950780 0.862131 0.343797 0.051 Uiso 1 1 calc R U . . .
C28 C 1.1052(7) 0.9859(5) 0.3576(3) 0.0442(19) Uani 1 1 d . . . . .
H28 H 1.157387 0.961907 0.333811 0.053 Uiso 1 1 calc R U . . .
C29 C 1.1523(7) 1.0799(6) 0.3863(4) 0.049(2) Uani 1 1 d . . . . .
H29 H 1.237649 1.121443 0.383073 0.059 Uiso 1 1 calc R U . . .
C30 C 1.0738(7) 1.1126(5) 0.4197(4) 0.0460(19) Uani 1 1 d . . . . .
H30 H 1.103517 1.177591 0.438777 0.055 Uiso 1 1 calc R U . . .
C31 C 0.9525(7) 1.0514(5) 0.4254(3) 0.0353(16) Uani 1 1 d . . . . .
C32 C 0.8631(6) 1.0769(5) 0.4627(3) 0.0350(16) Uani 1 1 d . . . . .
C33 C 0.8870(7) 1.1682(5) 0.4935(3) 0.0440(19) Uani 1 1 d . . . . .
H33 H 0.961618 1.219805 0.489127 0.053 Uiso 1 1 calc R U . . .
C34 C 0.8000(8) 1.1825(6) 0.5308(4) 0.052(2) Uani 1 1 d . . . . .
H34 H 0.814558 1.244296 0.552498 0.062 Uiso 1 1 calc R U . . .
C35 C 0.6927(7) 1.1069(6) 0.5361(3) 0.046(2) Uani 1 1 d . . . . .
H35 H 0.633010 1.115743 0.561954 0.055 Uiso 1 1 calc R U . . .
C36 C 0.6723(7) 1.0180(5) 0.5036(3) 0.0395(18) Uani 1 1 d . . . . .
H36 H 0.597334 0.965763 0.506919 0.047 Uiso 1 1 calc R U . . .
O1S O 0.1987(11) 0.2133(6) 0.2656(5) 0.153(4) Uani 1 1 d . . . . .
N1S N 0.3219(10) 0.3542(6) 0.3311(5) 0.098(3) Uani 1 1 d . . . . .
C1S C 0.2111(14) 0.2788(9) 0.3064(7) 0.116(5) Uani 1 1 d . . . . .
H1S H 0.133709 0.276402 0.322606 0.139 Uiso 1 1 calc R U . . .
C2S C 0.3216(15) 0.4308(8) 0.3765(7) 0.142(5) Uani 1 1 d . . . . .
H2SA H 0.232716 0.414898 0.386810 0.214 Uiso 1 1 calc R U . . .
H2SB H 0.338394 0.487934 0.355483 0.214 Uiso 1 1 calc R U . . .
H2SC H 0.393564 0.442187 0.418482 0.214 Uiso 1 1 calc R U . . .
C3S C 0.4407(13) 0.3652(8) 0.3050(7) 0.124(5) Uani 1 1 d . . . . .
H3SA H 0.415086 0.319097 0.263683 0.185 Uiso 1 1 calc R U . . .
H3SB H 0.512426 0.354482 0.339066 0.185 Uiso 1 1 calc R U . . .
H3SC H 0.474562 0.429403 0.294801 0.185 Uiso 1 1 calc R U . . .
O2S O 0.9587(14) 1.3049(10) 0.3810(7) 0.181(5) Uani 1 1 d . . . . .
N2S N 0.8133(18) 1.257(2) 0.2886(11) 0.223(12) Uani 1 1 d . . . . .
C4S C 0.854(3) 1.318(3) 0.3377(12) 0.243(17) Uani 1 1 d . . . . .
H4S H 0.817661 1.366719 0.344570 0.291 Uiso 1 1 calc R U . . .
C5S C 0.8308(15) 1.1552(15) 0.2693(8) 0.195(9) Uani 1 1 d . . . . .
H5SA H 0.740480 1.106568 0.250374 0.292 Uiso 1 1 calc R U . . .
H5SB H 0.878423 1.137785 0.310072 0.292 Uiso 1 1 calc R U . . .
H5SC H 0.883952 1.160062 0.235721 0.292 Uiso 1 1 calc R U . . .
C6S C 0.704(2) 1.276(2) 0.2349(11) 0.40(2) Uani 1 1 d . . . . .
H6SA H 0.671051 1.226109 0.195117 0.604 Uiso 1 1 calc R U . . .
H6SB H 0.627256 1.276007 0.253695 0.604 Uiso 1 1 calc R U . . .
H6SC H 0.743100 1.337435 0.221792 0.604 Uiso 1 1 calc R U . . .

loop_
_atom_site_aniso_label
_atom_site_aniso_U_11
_atom_site_aniso_U_22
_atom_site_aniso_U_33
_atom_site_aniso_U_23
_atom_site_aniso_U_13
_atom_site_aniso_U_12
Cu1 0.0263(4) 0.0338(5) 0.0300(5) -0.0049(4) 0.0105(4) 0.0102(4)
Cu2 0.0197(4) 0.0443(5) 0.0325(5) -0.0080(4) 0.0100(4) 0.0100(4)
Cu3 0.0359(5) 0.0432(5) 0.0288(5) -0.0046(4) 0.0099(4) 0.0150(4)
Si1 0.0347(11) 0.0410(12) 0.0418(12) -0.0051(10) 0.0200(10) 0.0088(9)
Si2 0.0263(10) 0.0515(13) 0.0383(12) -0.0116(10) 0.0123(9) 0.0091(9)
Si3 0.0235(10) 0.0696(15) 0.0347(11) -0.0135(10) 0.0068(9) 0.0201(10)
Si4 0.0298(10) 0.0535(13) 0.0323(11) 0.0037(10) 0.0148(9) 0.0221(10)
Si5 0.0292(10) 0.0337(11) 0.0298(10) -0.0048(8) 0.0128(8) 0.0106(8)
Si6 0.0588(14) 0.0459(13) 0.0452(13) 0.0104(11) 0.0279(11) 0.0230(11)
Si7 0.0437(12) 0.0414(12) 0.0396(12) 0.0000(10) 0.0147(10) 0.0187(10)
Si8 0.0287(10) 0.0340(11) 0.0403(12) -0.0061(9) 0.0099(9) 0.0096(9)
O1 0.035(3) 0.044(3) 0.046(3) -0.008(2) 0.020(2) 0.008(2)
O2 0.023(2) 0.079(4) 0.035(3) -0.006(3) 0.008(2) 0.019(2)
O3 0.030(3) 0.073(4) 0.044(3) -0.017(3) -0.001(2) 0.029(3)
O4 0.039(3) 0.046(3) 0.033(3) 0.006(2) 0.019(2) 0.023(2)
O5 0.033(3) 0.038(3) 0.040(3) -0.002(2) 0.018(2) 0.010(2)
O6 0.056(3) 0.037(3) 0.041(3) 0.003(2) 0.023(3) 0.009(2)
O7 0.091(4) 0.051(3) 0.088(4) 0.029(3) 0.063(4) 0.038(3)
O8 0.042(3) 0.039(3) 0.039(3) 0.002(2) 0.009(2) 0.005(2)
O9 0.027(2) 0.041(3) 0.048(3) -0.012(2) 0.009(2) 0.007(2)
O10 0.023(2) 0.063(3) 0.039(3) -0.022(2) 0.003(2) 0.018(2)
O11 0.026(2) 0.034(3) 0.031(2) -0.008(2) 0.012(2) 0.010(2)
O12 0.033(3) 0.035(3) 0.029(2) -0.003(2) 0.011(2) 0.016(2)
O13 0.048(3) 0.051(3) 0.035(3) -0.002(2) 0.020(2) 0.011(3)
O14 0.037(3) 0.036(3) 0.032(3) 0.003(2) 0.016(2) 0.013(2)
O15 0.030(2) 0.038(3) 0.030(3) -0.005(2) 0.010(2) 0.011(2)
N1 0.019(3) 0.044(4) 0.033(3) -0.005(3) 0.009(2) 0.008(3)
N2 0.027(3) 0.047(4) 0.023(3) -0.001(3) 0.011(2) 0.017(3)
N3 0.029(3) 0.054(4) 0.024(3) -0.003(3) 0.003(2) 0.020(3)
N4 0.027(3) 0.053(4) 0.025(3) -0.009(3) 0.002(3) 0.014(3)
C1 0.051(5) 0.049(5) 0.060(5) -0.008(4) 0.023(4) 0.015(4)
C2 0.048(5) 0.065(6) 0.059(6) -0.015(5) 0.020(4) 0.009(4)
C3 0.032(4) 0.080(6) 0.052(5) -0.016(5) 0.017(4) -0.002(4)
C4 0.079(9) 0.095(10) 0.185(15) 0.025(10) 0.013(9) -0.007(7)
C5 0.019(4) 0.083(6) 0.034(4) -0.008(4) 0.010(3) 0.009(4)
C6 0.049(6) 0.098(9) 0.044(6) 0.013(6) 0.008(5) 0.019(6)
C6' 0.049(6) 0.098(9) 0.044(6) 0.013(6) 0.008(5) 0.019(6)
C7 0.101(8) 0.079(7) 0.080(7) 0.027(6) 0.052(6) 0.065(6)
C8 0.087(10) 0.118(13) 0.092(11) 0.046(10) 0.068(9) 0.035(9)
C8' 0.087(10) 0.118(13) 0.092(11) 0.046(10) 0.068(9) 0.035(9)
C9 0.044(5) 0.053(5) 0.052(5) -0.002(4) 0.027(4) 0.021(4)
C10 0.072(8) 0.048(6) 0.069(8) -0.008(6) 0.020(6) 0.024(6)
C10' 0.072(8) 0.048(6) 0.069(8) -0.008(6) 0.020(6) 0.024(6)
C11 0.097(6) 0.078(6) 0.086(5) 0.025(4) 0.045(5) 0.033(5)
C12 0.097(6) 0.078(6) 0.086(5) 0.025(4) 0.045(5) 0.033(5)
C13 0.070(6) 0.033(5) 0.065(6) -0.003(4) -0.008(5) 0.011(4)
C14 0.124(12) 0.045(8) 0.091(11) 0.015(8) -0.030(9) 0.013(7)
C14' 0.124(12) 0.045(8) 0.091(11) 0.015(8) -0.030(9) 0.013(7)
C15 0.040(5) 0.048(5) 0.074(6) 0.003(4) 0.023(4) 0.017(4)
C16 0.056(7) 0.042(7) 0.093(9) -0.012(6) 0.029(7) 0.023(6)
C16' 0.056(7) 0.042(7) 0.093(9) -0.012(6) 0.029(7) 0.023(6)
C17 0.026(4) 0.048(5) 0.044(4) -0.009(4) 0.011(3) 0.011(3)
C18 0.042(5) 0.072(6) 0.049(5) -0.017(4) 0.017(4) 0.019(4)
C19 0.038(4) 0.065(6) 0.057(5) -0.003(4) 0.020(4) 0.027(4)
C20 0.027(4) 0.067(5) 0.057(5) 0.001(4) 0.020(4) 0.027(4)
C21 0.025(4) 0.055(5) 0.026(4) 0.000(3) 0.008(3) 0.017(3)
C22 0.028(4) 0.044(4) 0.025(4) 0.003(3) 0.007(3) 0.014(3)
C23 0.027(4) 0.057(5) 0.044(4) 0.011(4) 0.010(3) 0.015(4)
C24 0.021(4) 0.057(5) 0.039(4) 0.011(4) 0.004(3) 0.003(3)
C25 0.028(4) 0.046(5) 0.042(4) 0.005(4) 0.008(3) 0.006(3)
C26 0.029(4) 0.047(5) 0.042(4) 0.001(4) 0.013(3) 0.013(3)
C27 0.041(4) 0.052(5) 0.032(4) -0.006(4) 0.007(3) 0.019(4)
C28 0.029(4) 0.066(5) 0.036(4) -0.006(4) 0.005(3) 0.020(4)
C29 0.030(4) 0.064(6) 0.044(5) -0.005(4) 0.006(4) 0.010(4)
C30 0.039(4) 0.051(5) 0.044(5) -0.003(4) 0.012(4) 0.011(4)
C31 0.035(4) 0.049(5) 0.023(4) 0.003(3) 0.008(3) 0.016(3)
C32 0.027(4) 0.047(5) 0.028(4) -0.002(3) 0.003(3) 0.015(3)
C33 0.037(4) 0.047(5) 0.046(5) -0.013(4) 0.009(4) 0.018(4)
C34 0.044(5) 0.061(5) 0.044(5) -0.025(4) 0.001(4) 0.025(4)
C35 0.035(4) 0.066(5) 0.035(4) -0.016(4) 0.004(3) 0.025(4)
C36 0.035(4) 0.058(5) 0.024(4) -0.010(3) 0.007(3) 0.018(4)
O1S 0.214(11) 0.060(5) 0.151(9) -0.010(5) 0.070(8) -0.008(6)
N1S 0.118(8) 0.055(6) 0.123(8) 0.008(5) 0.064(7) 0.010(5)
C1S 0.129(11) 0.069(8) 0.138(12) -0.002(8) 0.062(10) 0.002(8)
C2S 0.181(14) 0.086(9) 0.148(12) -0.033(9) 0.060(11) 0.031(9)
C3S 0.135(11) 0.108(10) 0.159(13) 0.052(9) 0.092(10) 0.040(8)
O2S 0.188(13) 0.195(12) 0.169(13) 0.068(10) 0.082(10) 0.044(10)
N2S 0.182(16) 0.44(4) 0.212(19) 0.21(2) 0.148(16) 0.23(2)
C4S 0.27(3) 0.36(4) 0.14(2) 0.01(2) 0.14(2) 0.11(3)
C5S 0.095(11) 0.34(3) 0.123(13) 0.004(16) -0.007(9) 0.074(15)
C6S 0.36(3) 0.91(7) 0.30(3) 0.42(4) 0.23(2) 0.52(4)

loop_
_atom_type_symbol
_atom_type_description
_atom_type_scat_dispersion_real
_atom_type_scat_dispersion_imag
_atom_type_scat_source
C C 0.0033 0.0016 'International Tables Vol C Tables 4.2.6.8 and 6.1.1.4'
H H 0.0000 0.0000 'International Tables Vol C Tables 4.2.6.8 and 6.1.1.4'
N N 0.0061 0.0033 'International Tables Vol C Tables 4.2.6.8 and 6.1.1.4'
O O 0.0106 0.0060 'International Tables Vol C Tables 4.2.6.8 and 6.1.1.4'
Si Si 0.0817 0.0704 'International Tables Vol C Tables 4.2.6.8 and 6.1.1.4'
Cu Cu 0.3201 1.2651 'International Tables Vol C Tables 4.2.6.8 and 6.1.1.4'

loop_
_geom_angle_atom_site_label_1
_geom_angle_atom_site_label_2
_geom_angle_atom_site_label_3
_geom_angle
_geom_angle_site_symmetry_1
_geom_angle_site_symmetry_3
_geom_angle_publ_flag
O15 Cu1 O12 176.44(18) . . ?
O15 Cu1 O11 85.42(17) . . ?
O12 Cu1 O11 94.67(17) . . ?
O15 Cu1 O14 94.07(18) . . ?
O12 Cu1 O14 86.38(17) . . ?
O11 Cu1 O14 171.06(17) . . ?
O15 Cu1 Cu2 46.37(13) . . ?
O12 Cu1 Cu2 134.24(13) . . ?
O11 Cu1 Cu2 40.00(11) . . ?
O14 Cu1 Cu2 137.11(12) . . ?
O15 Cu1 Cu3 133.71(13) . . ?
O12 Cu1 Cu3 47.27(13) . . ?
O11 Cu1 Cu3 138.41(12) . . ?
O14 Cu1 Cu3 40.12(12) . . ?
Cu2 Cu1 Cu3 161.44(4) . . ?
O10 Cu2 O11 97.11(17) . . ?
O10 Cu2 N1 90.54(19) . . ?
O11 Cu2 N1 172.27(19) . . ?
O10 Cu2 N2 159.5(2) . . ?
O11 Cu2 N2 93.04(18) . . ?
N1 Cu2 N2 80.0(2) . . ?
O10 Cu2 O15 103.87(19) . . ?
O11 Cu2 O15 77.34(16) . . ?
N1 Cu2 O15 99.81(19) . . ?
N2 Cu2 O15 95.74(18) . . ?
O10 Cu2 Cu1 109.64(14) . . ?
O11 Cu2 Cu1 39.49(12) . . ?
N1 Cu2 Cu1 136.15(16) . . ?
N2 Cu2 Cu1 89.48(14) . . ?
O15 Cu2 Cu1 38.67(10) . . ?
O13 Cu3 O14 97.41(18) . . ?
O13 Cu3 N4 91.0(2) . . ?
O14 Cu3 N4 171.6(2) . . ?
O13 Cu3 N3 161.4(2) . . ?
O14 Cu3 N3 92.36(19) . . ?
N4 Cu3 N3 79.4(2) . . ?
O13 Cu3 O12 104.82(18) . . ?
O14 Cu3 O12 77.61(16) . . ?
N4 Cu3 O12 100.63(19) . . ?
N3 Cu3 O12 92.69(18) . . ?
O13 Cu3 Cu1 110.64(14) . . ?
O14 Cu3 Cu1 39.75(12) . . ?
N4 Cu3 Cu1 136.62(16) . . ?
N3 Cu3 Cu1 86.92(15) . . ?
O12 Cu3 Cu1 38.73(10) . . ?
O6 Si1 O5 111.9(3) . . ?
O6 Si1 O1 109.5(3) . . ?
O5 Si1 O1 107.5(2) . . ?
O6 Si1 C1 106.9(3) . . ?
O5 Si1 C1 109.8(3) . . ?
O1 Si1 C1 111.3(3) . . ?
O2 Si2 O9 111.5(2) . . ?
O2 Si2 O1 109.7(3) . . ?
O9 Si2 O1 107.8(2) . . ?
O2 Si2 C3 107.0(3) . . ?
O9 Si2 C3 109.8(4) . . ?
O1 Si2 C3 111.1(3) . . ?
O10 Si3 O3 112.7(3) . . ?
O10 Si3 O2 112.1(3) . . ?
O3 Si3 O2 106.6(3) . . ?
O10 Si3 C5 111.9(3) . . ?
O3 Si3 C5 107.0(3) . . ?
O2 Si3 C5 106.0(3) . . ?
O11 Si4 O3 110.0(2) . . ?
O11 Si4 O4 110.9(2) . . ?
O3 Si4 O4 107.3(2) . . ?
O11 Si4 C7 112.7(3) . . ?
O3 Si4 C7 106.8(4) . . ?
O4 Si4 C7 108.9(3) . . ?
O12 Si5 O4 110.5(2) . . ?
O12 Si5 O5 111.6(2) . . ?
O4 Si5 O5 107.4(2) . . ?
O12 Si5 C9 112.8(3) . . ?
O4 Si5 C9 107.5(3) . . ?
O5 Si5 C9 106.8(3) . . ?
O13 Si6 O7 112.0(3) . . ?
O13 Si6 O6 112.6(3) . . ?
O7 Si6 O6 106.8(3) . . ?
O13 Si6 C11 109.7(4) . . ?
O7 Si6 C11 107.6(4) . . ?
O6 Si6 C11 107.9(4) . . ?
O14 Si7 O7 110.5(3) . . ?
O14 Si7 O8 110.3(3) . . ?
O7 Si7 O8 108.4(3) . . ?
O14 Si7 C13 112.4(3) . . ?
O7 Si7 C13 108.4(4) . . ?
O8 Si7 C13 106.7(3) . . ?
O15 Si8 O8 109.1(2) . . ?
O15 Si8 O9 112.9(2) . . ?
O8 Si8 O9 107.3(3) . . ?
O15 Si8 C15 112.8(3) . . ?
O8 Si8 C15 108.1(3) . . ?
O9 Si8 C15 106.4(3) . . ?
Si1 O1 Si2 144.0(3) . . ?
Si2 O2 Si3 140.3(3) . . ?
Si4 O3 Si3 128.9(3) . . ?
Si5 O4 Si4 132.0(3) . . ?
Si1 O5 Si5 138.6(3) . . ?
Si1 O6 Si6 145.3(3) . . ?
Si7 O7 Si6 128.8(3) . . ?
Si7 O8 Si8 133.8(3) . . ?
Si2 O9 Si8 139.6(3) . . ?
Si3 O10 Cu2 129.0(3) . . ?
Si4 O11 Cu1 126.8(2) . . ?
Si4 O11 Cu2 123.9(2) . . ?
Cu1 O11 Cu2 100.51(18) . . ?
Si5 O12 Cu1 122.1(2) . . ?
Si5 O12 Cu3 131.4(2) . . ?
Cu1 O12 Cu3 94.01(17) . . ?
Si6 O13 Cu3 128.3(3) . . ?
Si7 O14 Cu1 125.9(3) . . ?
Si7 O14 Cu3 124.1(2) . . ?
Cu1 O14 Cu3 100.14(19) . . ?
Si8 O15 Cu1 121.3(2) . . ?
Si8 O15 Cu2 129.2(2) . . ?
Cu1 O15 Cu2 94.96(18) . . ?
C17 N1 C21 120.1(5) . . ?
C17 N1 Cu2 124.2(4) . . ?
C21 N1 Cu2 115.0(4) . . ?
C22 N2 C26 118.6(5) . . ?
C22 N2 Cu2 115.2(4) . . ?
C26 N2 Cu2 126.1(4) . . ?
C27 N3 C31 117.9(6) . . ?
C27 N3 Cu3 126.3(5) . . ?
C31 N3 Cu3 115.7(4) . . ?
C32 N4 C36 119.7(6) . . ?
C32 N4 Cu3 115.6(4) . . ?
C36 N4 Cu3 124.1(5) . . ?
C2 C1 Si1 123.4(6) . . ?
C2 C1 H1 118.3 . . ?
Si1 C1 H1 118.3 . . ?
C1 C2 H2A 120.0 . . ?
C1 C2 H2B 120.0 . . ?
H2A C2 H2B 120.0 . . ?
C4 C3 Si2 123.8(8) . . ?
C4 C3 H3 118.1 . . ?
Si2 C3 H3 118.1 . . ?
C3 C4 H4A 120.0 . . ?
C3 C4 H4B 120.0 . . ?
H4A C4 H4B 120.0 . . ?
C6 C5 Si3 124.0(7) . . ?
C6' C5 Si3 126(2) . . ?
C6 C5 H5A 118.2 . . ?
Si3 C5 H5A 117.9 . . ?
C6' C5 H5B 115.7 . . ?
Si3 C5 H5B 118.3 . . ?
C5 C6 H6A 120.0 . . ?
C5 C6 H6B 120.0 . . ?
H6A C6 H6B 120.0 . . ?
C5 C6' H6'A 120.0 . . ?
C5 C6' H6'B 120.0 . . ?
H6'A C6' H6'B 120.0 . . ?
C8' C7 Si4 135.2(13) . . ?
C8 C7 Si4 125.8(9) . . ?
C8 C7 H7A 116.5 . . ?
Si4 C7 H7A 117.7 . . ?
C8' C7 H7B 110.7 . . ?
Si4 C7 H7B 114.0 . . ?
C7 C8 H8A 120.0 . . ?
C7 C8 H8B 120.0 . . ?
H8A C8 H8B 120.0 . . ?
C7 C8' H8'A 120.0 . . ?
C7 C8' H8'B 120.0 . . ?
H8'A C8' H8'B 120.0 . . ?
C10 C9 Si5 127.9(7) . . ?
C10' C9 Si5 133.1(17) . . ?
C10 C9 H9A 116.2 . . ?
Si5 C9 H9A 115.8 . . ?
C10' C9 H9B 113.1 . . ?
Si5 C9 H9B 113.8 . . ?
C9 C10 H10A 120.0 . . ?
C9 C10 H10B 120.0 . . ?
H10A C10 H10B 120.0 . . ?
C9 C10' H10C 120.0 . . ?
C9 C10' H10D 120.0 . . ?
H10C C10' H10D 120.0 . . ?
C12 C11 Si6 125.0(8) . . ?
C12 C11 H11 117.5 . . ?
Si6 C11 H11 117.5 . . ?
C11 C12 H12A 120.0 . . ?
C11 C12 H12B 120.0 . . ?
H12A C12 H12B 120.0 . . ?
C14 C13 Si7 125.7(9) . . ?
C14' C13 Si7 138.2(19) . . ?
C14 C13 H13 116.7 . . ?
Si7 C13 H13 117.6 . . ?
C14' C13 H13A 111.1 . . ?
Si7 C13 H13A 110.7 . . ?
C13 C14 H14A 120.0 . . ?
C13 C14 H14B 120.0 . . ?
H14A C14 H14B 120.0 . . ?
C13 C14' H14C 120.0 . . ?
C13 C14' H14D 120.0 . . ?
H14C C14' H14D 120.0 . . ?
C16 C15 Si8 124.1(7) . . ?
C16' C15 Si8 118.4(11) . . ?
C16 C15 H15 118.1 . . ?
Si8 C15 H15 117.8 . . ?
C16' C15 H15A 120.0 . . ?
Si8 C15 H15A 121.5 . . ?
C15 C16 H16A 120.0 . . ?
C15 C16 H16B 120.0 . . ?
H16A C16 H16B 120.0 . . ?
C15 C16' H16C 120.0 . . ?
C15 C16' H16D 120.0 . . ?
H16C C16' H16D 120.0 . . ?
N1 C17 C18 121.7(6) . . ?
N1 C17 H17 119.1 . . ?
C18 C17 H17 119.1 . . ?
C19 C18 C17 118.9(7) . . ?
C19 C18 H18 120.6 . . ?
C17 C18 H18 120.6 . . ?
C18 C19 C20 119.7(7) . . ?
C18 C19 H19 120.2 . . ?
C20 C19 H19 120.2 . . ?
C19 C20 C21 120.2(6) . . ?
C19 C20 H20 119.9 . . ?
C21 C20 H20 119.9 . . ?
N1 C21 C20 119.3(6) . . ?
N1 C21 C22 113.9(5) . . ?
C20 C21 C22 126.8(6) . . ?
N2 C22 C23 121.9(6) . . ?
N2 C22 C21 114.9(6) . . ?
C23 C22 C21 123.2(6) . . ?
C24 C23 C22 119.4(6) . . ?
C24 C23 H23 120.3 . . ?
C22 C23 H23 120.3 . . ?
C23 C24 C25 119.2(6) . . ?
C23 C24 H24 120.4 . . ?
C25 C24 H24 120.4 . . ?
C26 C25 C24 118.0(7) . . ?
C26 C25 H25 121.0 . . ?
C24 C25 H25 121.0 . . ?
N2 C26 C25 122.8(6) . . ?
N2 C26 H26 118.6 . . ?
C25 C26 H26 118.6 . . ?
N3 C27 C28 122.0(7) . . ?
N3 C27 H27 119.0 . . ?
C28 C27 H27 119.0 . . ?
C27 C28 C29 119.6(7) . . ?
C27 C28 H28 120.2 . . ?
C29 C28 H28 120.2 . . ?
C30 C29 C28 118.7(7) . . ?
C30 C29 H29 120.6 . . ?
C28 C29 H29 120.6 . . ?
C29 C30 C31 120.0(7) . . ?
C29 C30 H30 120.0 . . ?
C31 C30 H30 120.0 . . ?
N3 C31 C30 121.7(6) . . ?
N3 C31 C32 113.3(6) . . ?
C30 C31 C32 125.1(7) . . ?
N4 C32 C33 121.3(6) . . ?
N4 C32 C31 114.7(6) . . ?
C33 C32 C31 124.0(7) . . ?
C34 C33 C32 118.7(7) . . ?
C34 C33 H33 120.7 . . ?
C32 C33 H33 120.7 . . ?
C35 C34 C33 119.5(7) . . ?
C35 C34 H34 120.2 . . ?
C33 C34 H34 120.2 . . ?
C34 C35 C36 119.5(7) . . ?
C34 C35 H35 120.3 . . ?
C36 C35 H35 120.3 . . ?
N4 C36 C35 121.3(7) . . ?
N4 C36 H36 119.4 . . ?
C35 C36 H36 119.4 . . ?
C1S N1S C2S 121.1(11) . . ?
C1S N1S C3S 119.5(10) . . ?
C2S N1S C3S 118.9(10) . . ?
O1S C1S N1S 126.3(13) . . ?
O1S C1S H1S 116.9 . . ?
N1S C1S H1S 116.9 . . ?
N1S C2S H2SA 109.5 . . ?
N1S C2S H2SB 109.5 . . ?
H2SA C2S H2SB 109.5 . . ?
N1S C2S H2SC 109.5 . . ?
H2SA C2S H2SC 109.5 . . ?
H2SB C2S H2SC 109.5 . . ?
N1S C3S H3SA 109.5 . . ?
N1S C3S H3SB 109.5 . . ?
H3SA C3S H3SB 109.5 . . ?
N1S C3S H3SC 109.5 . . ?
H3SA C3S H3SC 109.5 . . ?
H3SB C3S H3SC 109.5 . . ?
C4S N2S C6S 110(3) . . ?
C4S N2S C5S 136(2) . . ?
C6S N2S C5S 113(2) . . ?
N2S C4S O2S 108(3) . . ?
N2S C4S H4S 125.8 . . ?
O2S C4S H4S 125.8 . . ?
N2S C5S H5SA 109.5 . . ?
N2S C5S H5SB 109.5 . . ?
H5SA C5S H5SB 109.5 . . ?
N2S C5S H5SC 109.5 . . ?
H5SA C5S H5SC 109.5 . . ?
H5SB C5S H5SC 109.5 . . ?
N2S C6S H6SA 109.5 . . ?
N2S C6S H6SB 109.5 . . ?
H6SA C6S H6SB 109.5 . . ?
N2S C6S H6SC 109.5 . . ?
H6SA C6S H6SC 109.5 . . ?
H6SB C6S H6SC 109.5 . . ?

loop_
_geom_bond_atom_site_label_1
_geom_bond_atom_site_label_2
_geom_bond_distance
_geom_bond_site_symmetry_2
_geom_bond_publ_flag
Cu1 O15 1.910(4) . ?
Cu1 O12 1.913(4) . ?
Cu1 O11 1.969(4) . ?
Cu1 O14 1.981(4) . ?
Cu1 Cu2 3.0453(11) . ?
Cu1 Cu3 3.0498(11) . ?
Cu2 O10 1.901(4) . ?
Cu2 O11 1.991(4) . ?
Cu2 N1 2.007(5) . ?
Cu2 N2 2.020(5) . ?
Cu2 O15 2.212(4) . ?
Cu3 O13 1.894(5) . ?
Cu3 O14 1.996(4) . ?
Cu3 N4 2.005(5) . ?
Cu3 N3 2.015(6) . ?
Cu3 O12 2.246(4) . ?
Si1 O6 1.605(5) . ?
Si1 O5 1.617(5) . ?
Si1 O1 1.627(4) . ?
Si1 C1 1.835(8) . ?
Si2 O2 1.600(5) . ?
Si2 O9 1.623(5) . ?
Si2 O1 1.640(5) . ?
Si2 C3 1.821(8) . ?
Si3 O10 1.582(4) . ?
Si3 O3 1.635(5) . ?
Si3 O2 1.662(5) . ?
Si3 C5 1.850(7) . ?
Si4 O11 1.611(4) . ?
Si4 O3 1.634(5) . ?
Si4 O4 1.636(4) . ?
Si4 C7 1.799(9) . ?
Si5 O12 1.593(4) . ?
Si5 O4 1.632(5) . ?
Si5 O5 1.638(5) . ?
Si5 C9 1.827(7) . ?
Si6 O13 1.570(5) . ?
Si6 O7 1.638(5) . ?
Si6 O6 1.643(5) . ?
Si6 C11 1.849(9) . ?
Si7 O14 1.610(5) . ?
Si7 O7 1.617(5) . ?
Si7 O8 1.620(5) . ?
Si7 C13 1.831(9) . ?
Si8 O15 1.596(5) . ?
Si8 O8 1.625(5) . ?
Si8 O9 1.638(5) . ?
Si8 C15 1.855(7) . ?
N1 C17 1.332(8) . ?
N1 C21 1.357(8) . ?
N2 C22 1.339(7) . ?
N2 C26 1.341(8) . ?
N3 C27 1.355(8) . ?
N3 C31 1.360(8) . ?
N4 C32 1.342(8) . ?
N4 C36 1.346(8) . ?
C1 C2 1.327(2) . ?
C1 H1 0.9500 . ?
C2 H2A 0.9500 . ?
C2 H2B 0.9500 . ?
C3 C4 1.328(2) . ?
C3 H3 0.9500 . ?
C4 H4A 0.9500 . ?
C4 H4B 0.9500 . ?
C5 C6 1.329(2) . ?
C5 C6' 1.330(2) . ?
C5 H5A 0.9298 . ?
C5 H5B 0.9600 . ?
C6 H6A 0.9500 . ?
C6 H6B 0.9500 . ?
C6' H6'A 0.9500 . ?
C6' H6'B 0.9500 . ?
C7 C8' 1.328(2) . ?
C7 C8 1.330(2) . ?
C7 H7A 0.9299 . ?
C7 H7B 0.9599 . ?
C8 H8A 0.9500 . ?
C8 H8B 0.9500 . ?
C8' H8'A 0.9500 . ?
C8' H8'B 0.9500 . ?
C9 C10 1.328(2) . ?
C9 C10' 1.329(2) . ?
C9 H9A 0.9298 . ?
C9 H9B 0.9599 . ?
C10 H10A 0.9500 . ?
C10 H10B 0.9500 . ?
C10' H10C 0.9500 . ?
C10' H10D 0.9500 . ?
C11 C12 1.328(2) . ?
C11 H11 0.9500 . ?
C12 H12A 0.9500 . ?
C12 H12B 0.9500 . ?
C13 C14 1.329(2) . ?
C13 C14' 1.330(2) . ?
C13 H13 0.9599 . ?
C13 H13A 0.9601 . ?
C14 H14A 0.9500 . ?
C14 H14B 0.9500 . ?
C14' H14C 0.9500 . ?
C14' H14D 0.9500 . ?
C15 C16 1.330(2) . ?
C15 C16' 1.330(2) . ?
C15 H15 0.9301 . ?
C15 H15A 0.9598 . ?
C16 H16A 0.9500 . ?
C16 H16B 0.9500 . ?
C16' H16C 0.9500 . ?
C16' H16D 0.9500 . ?
C17 C18 1.383(9) . ?
C17 H17 0.9500 . ?
C18 C19 1.363(10) . ?
C18 H18 0.9500 . ?
C19 C20 1.365(10) . ?
C19 H19 0.9500 . ?
C20 C21 1.391(8) . ?
C20 H20 0.9500 . ?
C21 C22 1.469(9) . ?
C22 C23 1.386(9) . ?
C23 C24 1.366(9) . ?
C23 H23 0.9500 . ?
C24 C25 1.398(9) . ?
C24 H24 0.9500 . ?
C25 C26 1.379(9) . ?
C25 H25 0.9500 . ?
C26 H26 0.9500 . ?
C27 C28 1.374(9) . ?
C27 H27 0.9500 . ?
C28 C29 1.377(10) . ?
C28 H28 0.9500 . ?
C29 C30 1.371(9) . ?
C29 H29 0.9500 . ?
C30 C31 1.372(9) . ?
C30 H30 0.9500 . ?
C31 C32 1.469(9) . ?
C32 C33 1.389(9) . ?
C33 C34 1.384(9) . ?
C33 H33 0.9500 . ?
C34 C35 1.372(10) . ?
C34 H34 0.9500 . ?
C35 C36 1.377(9) . ?
C35 H35 0.9500 . ?
C36 H36 0.9500 . ?
O1S C1S 1.196(12) . ?
N1S C1S 1.320(13) . ?
N1S C2S 1.426(12) . ?
N1S C3S 1.453(12) . ?
C1S H1S 0.9500 . ?
C2S H2SA 0.9800 . ?
C2S H2SB 0.9800 . ?
C2S H2SC 0.9800 . ?
C3S H3SA 0.9800 . ?
C3S H3SB 0.9800 . ?
C3S H3SC 0.9800 . ?
O2S C4S 1.35(3) . ?
N2S C4S 1.21(3) . ?
N2S C6S 1.54(2) . ?
N2S C5S 1.63(2) . ?
C4S H4S 0.9500 . ?
C5S H5SA 0.9800 . ?
C5S H5SB 0.9800 . ?
C5S H5SC 0.9800 . ?
C6S H6SA 0.9800 . ?
C6S H6SB 0.9800 . ?
C6S H6SC 0.9800 . ?

loop_
_geom_torsion_atom_site_label_1
_geom_torsion_atom_site_label_2
_geom_torsion_atom_site_label_3
_geom_torsion_atom_site_label_4
_geom_torsion
_geom_torsion_site_symmetry_1
_geom_torsion_site_symmetry_2
_geom_torsion_site_symmetry_3
_geom_torsion_site_symmetry_4
_geom_torsion_publ_flag
O6 Si1 O1 Si2 99.3(6) . . . . ?
O5 Si1 O1 Si2 -138.9(5) . . . . ?
C1 Si1 O1 Si2 -18.6(7) . . . . ?
O2 Si2 O1 Si1 102.8(6) . . . . ?
O9 Si2 O1 Si1 -135.6(5) . . . . ?
C3 Si2 O1 Si1 -15.3(7) . . . . ?
O9 Si2 O2 Si3 -54.3(6) . . . . ?
O1 Si2 O2 Si3 65.0(5) . . . . ?
C3 Si2 O2 Si3 -174.4(5) . . . . ?
O10 Si3 O2 Si2 45.5(6) . . . . ?
O3 Si3 O2 Si2 -78.3(5) . . . . ?
C5 Si3 O2 Si2 167.9(5) . . . . ?
O11 Si4 O3 Si3 -10.4(5) . . . . ?
O4 Si4 O3 Si3 -131.2(4) . . . . ?
C7 Si4 O3 Si3 112.2(5) . . . . ?
O10 Si3 O3 Si4 -24.0(5) . . . . ?
O2 Si3 O3 Si4 99.4(4) . . . . ?
C5 Si3 O3 Si4 -147.5(4) . . . . ?
O12 Si5 O4 Si4 18.8(5) . . . . ?
O5 Si5 O4 Si4 -103.1(4) . . . . ?
C9 Si5 O4 Si4 142.3(4) . . . . ?
O11 Si4 O4 Si5 -6.5(5) . . . . ?
O3 Si4 O4 Si5 113.7(4) . . . . ?
C7 Si4 O4 Si5 -131.1(5) . . . . ?
O6 Si1 O5 Si5 89.5(5) . . . . ?
O1 Si1 O5 Si5 -30.8(5) . . . . ?
C1 Si1 O5 Si5 -152.0(5) . . . . ?
O12 Si5 O5 Si1 -34.4(5) . . . . ?
O4 Si5 O5 Si1 86.8(5) . . . . ?
C9 Si5 O5 Si1 -158.2(5) . . . . ?
O5 Si1 O6 Si6 -52.6(6) . . . . ?
O1 Si1 O6 Si6 66.5(6) . . . . ?
C1 Si1 O6 Si6 -172.9(5) . . . . ?
O13 Si6 O6 Si1 43.7(6) . . . . ?
O7 Si6 O6 Si1 -79.8(6) . . . . ?
C11 Si6 O6 Si1 164.8(6) . . . . ?
O14 Si7 O7 Si6 -6.0(6) . . . . ?
O8 Si7 O7 Si6 -127.0(5) . . . . ?
C13 Si7 O7 Si6 117.5(5) . . . . ?
O13 Si6 O7 Si7 -29.9(6) . . . . ?
O6 Si6 O7 Si7 93.9(5) . . . . ?
C11 Si6 O7 Si7 -150.5(5) . . . . ?
O14 Si7 O8 Si8 -5.0(5) . . . . ?
O7 Si7 O8 Si8 116.1(4) . . . . ?
C13 Si7 O8 Si8 -127.4(5) . . . . ?
O15 Si8 O8 Si7 17.7(5) . . . . ?
O9 Si8 O8 Si7 -104.8(4) . . . . ?
C15 Si8 O8 Si7 140.8(4) . . . . ?
O2 Si2 O9 Si8 93.6(5) . . . . ?
O1 Si2 O9 Si8 -26.8(6) . . . . ?
C3 Si2 O9 Si8 -148.0(5) . . . . ?
O15 Si8 O9 Si2 -35.7(6) . . . . ?
O8 Si8 O9 Si2 84.5(5) . . . . ?
C15 Si8 O9 Si2 -160.0(5) . . . . ?
O3 Si3 O10 Cu2 29.1(5) . . . . ?
O2 Si3 O10 Cu2 -91.2(4) . . . . ?
C5 Si3 O10 Cu2 149.8(4) . . . . ?
O3 Si4 O11 Cu1 -97.1(3) . . . . ?
O4 Si4 O11 Cu1 21.4(4) . . . . ?
C7 Si4 O11 Cu1 143.8(4) . . . . ?
O3 Si4 O11 Cu2 43.9(4) . . . . ?
O4 Si4 O11 Cu2 162.4(3) . . . . ?
C7 Si4 O11 Cu2 -75.1(4) . . . . ?
O4 Si5 O12 Cu1 -47.4(4) . . . . ?
O5 Si5 O12 Cu1 72.0(3) . . . . ?
C9 Si5 O12 Cu1 -167.8(3) . . . . ?
O4 Si5 O12 Cu3 -179.0(3) . . . . ?
O5 Si5 O12 Cu3 -59.6(4) . . . . ?
C9 Si5 O12 Cu3 60.7(4) . . . . ?
O7 Si6 O13 Cu3 35.0(5) . . . . ?
O6 Si6 O13 Cu3 -85.5(4) . . . . ?
C11 Si6 O13 Cu3 154.3(4) . . . . ?
O14 Cu3 O13 Si6 -7.5(4) . . . . ?
N4 Cu3 O13 Si6 172.8(4) . . . . ?
N3 Cu3 O13 Si6 -128.7(6) . . . . ?
O12 Cu3 O13 Si6 71.5(4) . . . . ?
Cu1 Cu3 O13 Si6 31.2(4) . . . . ?
O7 Si7 O14 Cu1 -98.3(4) . . . . ?
O8 Si7 O14 Cu1 21.6(4) . . . . ?
C13 Si7 O14 Cu1 140.6(4) . . . . ?
O7 Si7 O14 Cu3 40.5(4) . . . . ?
O8 Si7 O14 Cu3 160.4(3) . . . . ?
C13 Si7 O14 Cu3 -80.6(4) . . . . ?
O8 Si8 O15 Cu1 -48.8(3) . . . . ?
O9 Si8 O15 Cu1 70.4(3) . . . . ?
C15 Si8 O15 Cu1 -169.0(3) . . . . ?
O8 Si8 O15 Cu2 -177.7(3) . . . . ?
O9 Si8 O15 Cu2 -58.5(4) . . . . ?
C15 Si8 O15 Cu2 62.1(4) . . . . ?
O6 Si1 C1 C2 129.2(7) . . . . ?
O5 Si1 C1 C2 7.6(8) . . . . ?
O1 Si1 C1 C2 -111.3(7) . . . . ?
O2 Si2 C3 C4 134.6(9) . . . . ?
O9 Si2 C3 C4 13.4(10) . . . . ?
O1 Si2 C3 C4 -105.7(10) . . . . ?
O10 Si3 C5 C6 -114.8(7) . . . . ?
O3 Si3 C5 C6 9.2(8) . . . . ?
O2 Si3 C5 C6 122.7(7) . . . . ?
O10 Si3 C5 C6' -6(3) . . . . ?
O3 Si3 C5 C6' 118(3) . . . . ?
O2 Si3 C5 C6' -128(3) . . . . ?
O11 Si4 C7 C8' 7.5(17) . . . . ?
O3 Si4 C7 C8' -113.4(17) . . . . ?
O4 Si4 C7 C8' 131.0(16) . . . . ?
O11 Si4 C7 C8 -117.8(12) . . . . ?
O3 Si4 C7 C8 121.3(12) . . . . ?
O4 Si4 C7 C8 5.8(13) . . . . ?
O12 Si5 C9 C10 126.4(8) . . . . ?
O4 Si5 C9 C10 4.4(9) . . . . ?
O5 Si5 C9 C10 -110.6(8) . . . . ?
O12 Si5 C9 C10' 31(2) . . . . ?
O4 Si5 C9 C10' -91(2) . . . . ?
O5 Si5 C9 C10' 154(2) . . . . ?
O13 Si6 C11 C12 139.6(8) . . . . ?
O7 Si6 C11 C12 -98.3(9) . . . . ?
O6 Si6 C11 C12 16.6(10) . . . . ?
O14 Si7 C13 C14 124.0(8) . . . . ?
O7 Si7 C13 C14 1.7(9) . . . . ?
O8 Si7 C13 C14 -114.9(9) . . . . ?
O14 Si7 C13 C14' -124(3) . . . . ?
O7 Si7 C13 C14' 114(3) . . . . ?
O8 Si7 C13 C14' -3(3) . . . . ?
O15 Si8 C15 C16 -139.3(9) . . . . ?
O8 Si8 C15 C16 99.9(10) . . . . ?
O9 Si8 C15 C16 -15.0(10) . . . . ?
O15 Si8 C15 C16' 101.2(12) . . . . ?
O8 Si8 C15 C16' -19.6(12) . . . . ?
O9 Si8 C15 C16' -134.5(12) . . . . ?
C21 N1 C17 C18 -1.3(11) . . . . ?
Cu2 N1 C17 C18 -171.5(6) . . . . ?
N1 C17 C18 C19 2.5(12) . . . . ?
C17 C18 C19 C20 -0.8(12) . . . . ?
C18 C19 C20 C21 -1.9(12) . . . . ?
C17 N1 C21 C20 -1.4(10) . . . . ?
Cu2 N1 C21 C20 169.6(5) . . . . ?
C17 N1 C21 C22 177.5(6) . . . . ?
Cu2 N1 C21 C22 -11.4(7) . . . . ?
C19 C20 C21 N1 3.0(11) . . . . ?
C19 C20 C21 C22 -175.8(7) . . . . ?
C26 N2 C22 C23 0.1(9) . . . . ?
Cu2 N2 C22 C23 176.5(5) . . . . ?
C26 N2 C22 C21 -177.9(6) . . . . ?
Cu2 N2 C22 C21 -1.4(7) . . . . ?
N1 C21 C22 N2 8.4(8) . . . . ?
C20 C21 C22 N2 -172.7(7) . . . . ?
N1 C21 C22 C23 -169.5(6) . . . . ?
C20 C21 C22 C23 9.3(11) . . . . ?
N2 C22 C23 C24 0.1(10) . . . . ?
C21 C22 C23 C24 177.9(6) . . . . ?
C22 C23 C24 C25 0.1(10) . . . . ?
C23 C24 C25 C26 -0.5(10) . . . . ?
C22 N2 C26 C25 -0.5(10) . . . . ?
Cu2 N2 C26 C25 -176.5(5) . . . . ?
C24 C25 C26 N2 0.7(10) . . . . ?
C31 N3 C27 C28 -0.8(10) . . . . ?
Cu3 N3 C27 C28 178.6(5) . . . . ?
N3 C27 C28 C29 0.3(11) . . . . ?
C27 C28 C29 C30 -0.7(11) . . . . ?
C28 C29 C30 C31 1.6(11) . . . . ?
C27 N3 C31 C30 1.7(10) . . . . ?
Cu3 N3 C31 C30 -177.7(5) . . . . ?
C27 N3 C31 C32 -177.4(6) . . . . ?
Cu3 N3 C31 C32 3.1(7) . . . . ?
C29 C30 C31 N3 -2.2(11) . . . . ?
C29 C30 C31 C32 176.9(7) . . . . ?
C36 N4 C32 C33 -1.5(10) . . . . ?
Cu3 N4 C32 C33 170.8(5) . . . . ?
C36 N4 C32 C31 176.1(6) . . . . ?
Cu3 N4 C32 C31 -11.6(7) . . . . ?
N3 C31 C32 N4 5.5(8) . . . . ?
C30 C31 C32 N4 -173.6(7) . . . . ?
N3 C31 C32 C33 -176.9(6) . . . . ?
C30 C31 C32 C33 3.9(11) . . . . ?
N4 C32 C33 C34 1.4(10) . . . . ?
C31 C32 C33 C34 -176.0(7) . . . . ?
C32 C33 C34 C35 -0.3(11) . . . . ?
C33 C34 C35 C36 -0.7(11) . . . . ?
C32 N4 C36 C35 0.5(10) . . . . ?
Cu3 N4 C36 C35 -171.2(5) . . . . ?
C34 C35 C36 N4 0.7(11) . . . . ?
C2S N1S C1S O1S 175.9(14) . . . . ?
C3S N1S C1S O1S 4(2) . . . . ?
C6S N2S C4S O2S -174.0(17) . . . . ?
C5S N2S C4S O2S 16(4) . . . . ?
